data_2213107
loop_
_publ_author_name
'Yathirajan, H. S.'
'Sarojini, B. K.'
'Narayana,  B.'
'Sunil, K.'
'Bolte, Michael'

_publ_section_title 2-Bromo-5-methoxy-<i>N</i>'-[(<i>E</i>)-(2-nitrophenyl)methylene]benzohydrazide
_journal_coeditor_code AT2279
_journal_issue 5
_journal_name_full 'Acta Crystallographica Section E'
_journal_page_first o2719
_journal_page_last o2719
_journal_paper_doi 10.1107/S1600536807020375
_journal_volume 63
_journal_year 2007
_chemical_formula_iupac 'C15 H12 Br N3 O4'
_chemical_formula_moiety 'C15 H12 Br N3 O4'
_chemical_formula_sum 'C15 H12 Br N3 O4'
_chemical_formula_weight 378.19
_chemical_name_systematic
;
2-Bromo-5-methoxy-N'-[(E)-(2-nitrophenyl)methylene]benzohydrazide
;
_space_group_IT_number 2
_symmetry_cell_setting triclinic
_symmetry_space_group_name_Hall '-P 1'
_symmetry_space_group_name_H-M 'P -1'
_atom_sites_solution_hydrogens geom
_atom_sites_solution_primary direct
_atom_sites_solution_secondary difmap
_audit_creation_method SHELXL-97
_cell_angle_alpha 85.585(6)
_cell_angle_beta 89.441(6)
_cell_angle_gamma 75.912(5)
_cell_formula_units_Z 4
_cell_length_a 8.1611(6)
_cell_length_b 9.0279(6)
_cell_length_c 21.3467(15)
_cell_measurement_reflns_used 21874
_cell_measurement_temperature 173(2)
_cell_measurement_theta_max 26.8
_cell_measurement_theta_min 2.5
_cell_volume 1520.88(19)
_computing_cell_refinement X-AREA
_computing_data_collection 'X-AREA (Stoe & Cie, 2001)'
_computing_data_reduction X-AREA
_computing_molecular_graphics 'XP in SHELXTL-Plus (Sheldrick, 1991)'
_computing_publication_material SHELXL97
_computing_structure_refinement 'SHELXL97 (Sheldrick, 1997)'
_computing_structure_solution 'SHELXS97 (Sheldrick, 1997)'
_diffrn_ambient_temperature 173(2)
_diffrn_measured_fraction_theta_full 0.999
_diffrn_measured_fraction_theta_max 0.990
_diffrn_measurement_device_type 'Stoe IPDSII two-circle'
_diffrn_measurement_method \w
_diffrn_radiation_monochromator graphite
_diffrn_radiation_source 'fine-focus sealed tube'
_diffrn_radiation_type MoK\a
_diffrn_radiation_wavelength 0.71073
_diffrn_reflns_av_R_equivalents 0.0612
_diffrn_reflns_av_sigmaI/netI 0.0470
_diffrn_reflns_limit_h_max 10
_diffrn_reflns_limit_h_min -10
_diffrn_reflns_limit_k_max 11
_diffrn_reflns_limit_k_min -11
_diffrn_reflns_limit_l_max 27
_diffrn_reflns_limit_l_min -27
_diffrn_reflns_number 22860
_diffrn_reflns_theta_full 25.00
_diffrn_reflns_theta_max 27.59
_diffrn_reflns_theta_min 2.57
_diffrn_standards_number 0
_exptl_absorpt_coefficient_mu 2.727
_exptl_absorpt_correction_T_max 0.4257
_exptl_absorpt_correction_T_min 0.4012
_exptl_absorpt_correction_type multi-scan
_exptl_absorpt_process_details '(MULABS; Spek, 2003; Blessing, 1995)'
_exptl_crystal_colour colourless
_exptl_crystal_density_diffrn 1.652
_exptl_crystal_density_method 'not measured'
_exptl_crystal_description block
_exptl_crystal_F_000 760
_exptl_crystal_size_max 0.36
_exptl_crystal_size_mid 0.33
_exptl_crystal_size_min 0.32
_refine_diff_density_max 0.994
_refine_diff_density_min -0.816
_refine_ls_extinction_coef 0.0124(9)
_refine_ls_extinction_expression Fc^*^=kFc[1+0.001xFc^2^\l^3^/sin(2\q)]^-1/4^
_refine_ls_extinction_method SHELXL97
_refine_ls_goodness_of_fit_ref 1.012
_refine_ls_hydrogen_treatment mixed
_refine_ls_matrix_type full
_refine_ls_number_parameters 426
_refine_ls_number_reflns 7003
_refine_ls_number_restraints 0
_refine_ls_restrained_S_all 1.012
_refine_ls_R_factor_all 0.0475
_refine_ls_R_factor_gt 0.0369
_refine_ls_shift/su_max 0.001
_refine_ls_shift/su_mean 0.000
_refine_ls_structure_factor_coef Fsqd
_refine_ls_weighting_details 'calc w=1/[\s^2^(Fo^2^)+(0.0556P)^2^+0.1348P] where P=(Fo^2^+2Fc^2^)/3'
_refine_ls_weighting_scheme calc
_refine_ls_wR_factor_gt 0.0873
_refine_ls_wR_factor_ref 0.0914
_reflns_number_gt 5849
_reflns_number_total 7003
_reflns_threshold_expression I>2\s(I)
_cod_data_source_file at2279.cif
_cod_data_source_block I
_cod_original_cell_volume 1520.88(18)
_cod_database_code 2213107
_cod_database_fobs_code 2213107

loop_
_symmetry_equiv_pos_as_xyz
'x, y, z'
'-x, -y, -z'

loop_
_atom_site_type_symbol
_atom_site_label
_atom_site_fract_x
_atom_site_fract_y
_atom_site_fract_z
_atom_site_U_iso_or_equiv
_atom_site_adp_type
_atom_site_calc_flag
_atom_site_refinement_flags
_atom_site_occupancy
Br Br1 0.57284(3) 0.71784(3) 0.426996(11) 0.02848(8) Uani d . 1
C C1 0.5711(3) 0.7471(3) 0.27886(10) 0.0187(4) Uani d . 1
O O1 0.7255(2) 0.7090(2) 0.27580(9) 0.0286(4) Uani d . 1
N N1 0.4720(2) 0.8821(2) 0.25625(9) 0.0196(4) Uani d . 1
H H1 0.366(4) 0.904(3) 0.2649(13) 0.019(7) Uiso d . 1
N N2 0.5393(2) 0.9885(2) 0.22119(8) 0.0183(4) Uani d . 1
C C2 0.4284(3) 1.1108(3) 0.20414(10) 0.0187(4) Uani d . 1
H H2 0.3140 1.1220 0.2163 0.022 Uiso calc R 1
C C11 0.4685(3) 0.6411(2) 0.30862(10) 0.0179(4) Uani d . 1
C C12 0.4638(3) 0.6110(3) 0.37360(10) 0.0202(4) Uani d . 1
C C13 0.3702(3) 0.5126(3) 0.39970(11) 0.0234(5) Uani d . 1
H H13 0.3714 0.4899 0.4439 0.028 Uiso calc R 1
C C14 0.2756(3) 0.4475(3) 0.36165(11) 0.0240(5) Uani d . 1
H H14 0.2112 0.3807 0.3797 0.029 Uiso calc R 1
C C15 0.2745(3) 0.4802(3) 0.29653(11) 0.0220(4) Uani d . 1
C C16 0.3741(3) 0.5756(3) 0.27024(10) 0.0208(4) Uani d . 1
H H16 0.3768 0.5953 0.2259 0.025 Uiso calc R 1
O O17 0.1820(2) 0.4259(2) 0.25485(9) 0.0311(4) Uani d . 1
C C17 0.0475(3) 0.3619(3) 0.27988(14) 0.0342(6) Uani d . 1
H H17A 0.0946 0.2731 0.3093 0.051 Uiso calc R 1
H H17B -0.0110 0.3297 0.2454 0.051 Uiso calc R 1
H H17C -0.0326 0.4393 0.3020 0.051 Uiso calc R 1
C C21 0.4792(3) 1.2352(3) 0.16530(10) 0.0181(4) Uani d . 1
C C22 0.3661(3) 1.3493(3) 0.12820(10) 0.0189(4) Uani d . 1
C C23 0.4140(3) 1.4700(3) 0.09437(11) 0.0249(5) Uani d . 1
H H23 0.3337 1.5450 0.0696 0.030 Uiso calc R 1
C C24 0.5812(3) 1.4787(3) 0.09743(12) 0.0287(5) Uani d . 1
H H24 0.6163 1.5600 0.0747 0.034 Uiso calc R 1
C C25 0.6968(3) 1.3684(3) 0.13376(12) 0.0273(5) Uani d . 1
H H25 0.8108 1.3752 0.1362 0.033 Uiso calc R 1
C C26 0.6471(3) 1.2473(3) 0.16684(10) 0.0221(4) Uani d . 1
H H26 0.7286 1.1718 0.1909 0.027 Uiso calc R 1
N N22 0.1860(2) 1.3483(2) 0.12283(9) 0.0221(4) Uani d . 1
O O21 0.0829(2) 1.4713(2) 0.11166(10) 0.0352(4) Uani d . 1
O O22 0.1468(2) 1.2248(2) 0.12971(9) 0.0296(4) Uani d . 1
Br Br1A 0.70200(3) 1.19678(3) 0.331535(11) 0.03073(9) Uani d . 1
C C1A 1.0416(3) 0.9286(3) 0.32993(10) 0.0188(4) Uani d . 1
O O1A 1.1748(2) 0.9686(2) 0.33047(8) 0.0265(4) Uani d . 1
N N1A 0.9787(2) 0.8805(2) 0.27891(9) 0.0211(4) Uani d . 1
H H1A 0.889(4) 0.841(4) 0.2821(15) 0.031(8) Uiso d . 1
N N2A 1.0619(2) 0.8881(2) 0.22218(9) 0.0201(4) Uani d . 1
C C2A 1.0003(3) 0.8349(3) 0.17647(10) 0.0213(4) Uani d . 1
H H2A 0.9044 0.7934 0.1822 0.026 Uiso calc R 1
C C11A 0.9363(3) 0.9301(3) 0.38867(10) 0.0198(4) Uani d . 1
C C12A 0.7888(3) 1.0420(3) 0.39665(11) 0.0221(4) Uani d . 1
C C13A 0.7040(3) 1.0488(3) 0.45422(11) 0.0246(5) Uani d . 1
H H13A 0.6031 1.1258 0.4592 0.030 Uiso calc R 1
C C14A 0.7670(3) 0.9439(3) 0.50341(11) 0.0253(5) Uani d . 1
H H14A 0.7100 0.9488 0.5425 0.030 Uiso calc R 1
C C15A 0.9152(3) 0.8296(3) 0.49627(11) 0.0231(5) Uani d . 1
C C16A 0.9999(3) 0.8239(3) 0.43911(11) 0.0223(4) Uani d . 1
H H16A 1.1014 0.7475 0.4344 0.027 Uiso calc R 1
O O17A 0.9665(2) 0.7305(2) 0.54816(8) 0.0321(4) Uani d . 1
C C17A 1.1194(4) 0.6155(3) 0.54411(12) 0.0323(6) Uani d . 1
H H17D 1.1087 0.5494 0.5108 0.048 Uiso calc R 1
H H17E 1.1422 0.5538 0.5843 0.048 Uiso calc R 1
H H17F 1.2128 0.6640 0.5344 0.048 Uiso calc R 1
C C21A 1.0826(3) 0.8397(2) 0.11419(10) 0.0184(4) Uani d . 1
C C22A 1.0152(3) 0.8091(3) 0.05801(10) 0.0201(4) Uani d . 1
C C23A 1.1006(3) 0.8080(3) 0.00099(11) 0.0242(5) Uani d . 1
H H23A 1.0523 0.7838 -0.0360 0.029 Uiso calc R 1
C C24A 1.2573(3) 0.8428(3) -0.00072(11) 0.0246(5) Uani d . 1
H H24A 1.3161 0.8443 -0.0393 0.029 Uiso calc R 1
C C25A 1.3278(3) 0.8752(3) 0.05375(11) 0.0236(5) Uani d . 1
H H25A 1.4345 0.9001 0.0524 0.028 Uiso calc R 1
C C26A 1.2426(3) 0.8714(3) 0.11056(11) 0.0220(4) Uani d . 1
H H26A 1.2942 0.8907 0.1478 0.026 Uiso calc R 1
N N22A 0.8456(3) 0.7797(3) 0.05512(9) 0.0289(5) Uani d . 1
O O21A 0.8153(3) 0.7032(3) 0.01402(10) 0.0466(6) Uani d . 1
O O22A 0.7404(2) 0.8375(3) 0.09338(10) 0.0445(5) Uani d . 1

loop_
_atom_site_aniso_label
_atom_site_aniso_U_11
_atom_site_aniso_U_22
_atom_site_aniso_U_33
_atom_site_aniso_U_12
_atom_site_aniso_U_13
_atom_site_aniso_U_23
Br1 0.03308(14) 0.03262(15) 0.02237(12) -0.01171(10) -0.00104(9) -0.00635(9)
C1 0.0179(10) 0.0197(10) 0.0196(10) -0.0073(8) 0.0003(8) 0.0010(8)
O1 0.0158(7) 0.0255(9) 0.0434(10) -0.0054(7) 0.0025(7) 0.0055(8)
N1 0.0148(9) 0.0210(9) 0.0232(9) -0.0067(7) 0.0038(7) 0.0039(7)
N2 0.0199(9) 0.0191(9) 0.0177(8) -0.0094(7) 0.0020(7) 0.0011(7)
C2 0.0166(9) 0.0232(11) 0.0173(9) -0.0079(8) 0.0016(7) 0.0011(8)
C11 0.0153(9) 0.0174(10) 0.0209(10) -0.0045(8) 0.0025(8) 0.0005(8)
C12 0.0210(10) 0.0195(10) 0.0196(10) -0.0040(8) 0.0005(8) -0.0009(8)
C13 0.0265(11) 0.0223(11) 0.0199(10) -0.0045(9) 0.0065(9) 0.0021(8)
C14 0.0246(11) 0.0206(11) 0.0271(11) -0.0079(9) 0.0071(9) 0.0024(9)
C15 0.0215(10) 0.0207(11) 0.0251(11) -0.0075(9) 0.0040(9) -0.0032(9)
C16 0.0216(10) 0.0230(11) 0.0185(10) -0.0072(9) 0.0031(8) -0.0004(8)
O17 0.0316(9) 0.0406(11) 0.0294(9) -0.0234(8) 0.0076(7) -0.0092(8)
C17 0.0309(13) 0.0412(15) 0.0393(14) -0.0245(12) 0.0080(11) -0.0083(12)
C21 0.0206(10) 0.0192(10) 0.0160(9) -0.0077(8) 0.0018(8) -0.0016(8)
C22 0.0182(10) 0.0206(10) 0.0196(10) -0.0085(8) 0.0001(8) -0.0009(8)
C23 0.0272(12) 0.0213(11) 0.0257(11) -0.0071(9) -0.0001(9) 0.0047(9)
C24 0.0324(13) 0.0263(12) 0.0306(12) -0.0151(10) 0.0079(10) 0.0025(10)
C25 0.0217(11) 0.0335(13) 0.0303(12) -0.0138(10) 0.0039(9) -0.0020(10)
C26 0.0185(10) 0.0279(12) 0.0202(10) -0.0070(9) -0.0010(8) 0.0009(9)
N22 0.0209(9) 0.0231(10) 0.0227(9) -0.0079(8) -0.0030(7) 0.0034(8)
O21 0.0243(9) 0.0255(9) 0.0515(12) -0.0013(7) -0.0046(8) 0.0094(8)
O22 0.0270(9) 0.0253(9) 0.0392(10) -0.0138(7) -0.0099(7) 0.0068(7)
Br1A 0.02832(14) 0.03399(15) 0.02517(13) 0.00198(10) -0.00220(9) -0.00360(10)
C1A 0.0164(10) 0.0203(10) 0.0198(10) -0.0041(8) 0.0041(8) -0.0039(8)
O1A 0.0203(8) 0.0398(10) 0.0235(8) -0.0133(7) 0.0064(6) -0.0096(7)
N1A 0.0187(9) 0.0293(10) 0.0189(9) -0.0119(8) 0.0058(7) -0.0044(7)
N2A 0.0192(9) 0.0233(9) 0.0176(8) -0.0055(7) 0.0051(7) -0.0011(7)
C2A 0.0194(10) 0.0274(12) 0.0191(10) -0.0096(9) 0.0018(8) -0.0015(8)
C11A 0.0173(10) 0.0254(11) 0.0191(10) -0.0092(9) 0.0037(8) -0.0053(8)
C12A 0.0220(10) 0.0244(11) 0.0208(10) -0.0060(9) 0.0022(8) -0.0057(8)
C13A 0.0190(10) 0.0321(13) 0.0241(11) -0.0064(9) 0.0045(9) -0.0107(9)
C14A 0.0226(11) 0.0344(13) 0.0228(11) -0.0128(10) 0.0089(9) -0.0090(9)
C15A 0.0249(11) 0.0268(12) 0.0207(10) -0.0119(10) 0.0046(9) -0.0029(9)
C16A 0.0191(10) 0.0268(11) 0.0223(10) -0.0072(9) 0.0052(8) -0.0047(9)
O17A 0.0354(10) 0.0353(10) 0.0232(8) -0.0057(8) 0.0089(7) 0.0029(7)
C17A 0.0368(14) 0.0314(14) 0.0260(12) -0.0042(11) 0.0022(10) 0.0011(10)
C21A 0.0198(10) 0.0178(10) 0.0173(9) -0.0046(8) -0.0002(8) 0.0001(8)
C22A 0.0199(10) 0.0213(11) 0.0200(10) -0.0075(8) -0.0010(8) 0.0013(8)
C23A 0.0288(12) 0.0280(12) 0.0168(10) -0.0092(10) -0.0001(8) -0.0009(9)
C24A 0.0276(12) 0.0262(12) 0.0204(10) -0.0081(9) 0.0046(9) 0.0004(9)
C25A 0.0214(11) 0.0260(12) 0.0253(11) -0.0099(9) 0.0040(9) -0.0013(9)
C26A 0.0223(11) 0.0259(12) 0.0202(10) -0.0095(9) -0.0001(8) -0.0033(9)
N22A 0.0287(11) 0.0424(13) 0.0191(9) -0.0174(10) -0.0052(8) 0.0057(9)
O21A 0.0521(13) 0.0743(16) 0.0291(10) -0.0441(12) -0.0038(9) -0.0078(10)
O22A 0.0220(9) 0.0772(17) 0.0362(10) -0.0146(10) 0.0027(8) -0.0087(10)

loop_
_atom_type_symbol
_atom_type_description
_atom_type_scat_dispersion_real
_atom_type_scat_dispersion_imag
_atom_type_scat_source
C C 0.0033 0.0016 'International Tables Vol C Tables 4.2.6.8 and 6.1.1.4'
H H 0.0000 0.0000 'International Tables Vol C Tables 4.2.6.8 and 6.1.1.4'
Br Br -0.2901 2.4595 'International Tables Vol C Tables 4.2.6.8 and 6.1.1.4'
N N 0.0061 0.0033 'International Tables Vol C Tables 4.2.6.8 and 6.1.1.4'
O O 0.0106 0.0060 'International Tables Vol C Tables 4.2.6.8 and 6.1.1.4'

loop_
_geom_angle_atom_site_label_1
_geom_angle_atom_site_label_2
_geom_angle_atom_site_label_3
_geom_angle
O1 C1 N1 125.8(2)
O1 C1 C11 122.3(2)
N1 C1 C11 111.86(18)
C1 N1 N2 120.90(18)
C1 N1 H1 119.3(18)
N2 N1 H1 119.8(18)
C2 N2 N1 112.79(18)
N2 C2 C21 119.58(19)
N2 C2 H2 120.2
C21 C2 H2 120.2
C16 C11 C12 119.29(19)
C16 C11 C1 119.10(19)
C12 C11 C1 121.6(2)
C13 C12 C11 120.6(2)
C13 C12 Br1 119.77(17)
C11 C12 Br1 119.51(16)
C14 C13 C12 120.3(2)
C14 C13 H13 119.8
C12 C13 H13 119.8
C13 C14 C15 119.9(2)
C13 C14 H14 120.0
C15 C14 H14 120.0
O17 C15 C14 124.8(2)
O17 C15 C16 115.7(2)
C14 C15 C16 119.5(2)
C11 C16 C15 120.4(2)
C11 C16 H16 119.8
C15 C16 H16 119.8
C15 O17 C17 117.21(19)
O17 C17 H17A 109.5
O17 C17 H17B 109.5
H17A C17 H17B 109.5
O17 C17 H17C 109.5
H17A C17 H17C 109.5
H17B C17 H17C 109.5
C26 C21 C22 116.39(19)
C26 C21 C2 119.9(2)
C22 C21 C2 123.7(2)
C23 C22 C21 123.1(2)
C23 C22 N22 115.7(2)
C21 C22 N22 121.25(18)
C24 C23 C22 118.8(2)
C24 C23 H23 120.6
C22 C23 H23 120.6
C25 C24 C23 119.9(2)
C25 C24 H24 120.1
C23 C24 H24 120.1
C24 C25 C26 120.6(2)
C24 C25 H25 119.7
C26 C25 H25 119.7
C25 C26 C21 121.2(2)
C25 C26 H26 119.4
C21 C26 H26 119.4
O21 N22 O22 123.3(2)
O21 N22 C22 118.03(19)
O22 N22 C22 118.63(19)
O1A C1A N1A 124.10(19)
O1A C1A C11A 120.4(2)
N1A C1A C11A 115.47(19)
C1A N1A N2A 118.40(18)
C1A N1A H1A 121(2)
N2A N1A H1A 121(2)
C2A N2A N1A 115.31(19)
N2A C2A C21A 118.3(2)
N2A C2A H2A 120.8
C21A C2A H2A 120.8
C12A C11A C16A 119.0(2)
C12A C11A C1A 122.5(2)
C16A C11A C1A 118.2(2)
C11A C12A C13A 120.8(2)
C11A C12A Br1A 121.18(16)
C13A C12A Br1A 117.95(18)
C14A C13A C12A 119.8(2)
C14A C13A H13A 120.1
C12A C13A H13A 120.1
C13A C14A C15A 120.3(2)
C13A C14A H14A 119.8
C15A C14A H14A 119.8
O17A C15A C16A 124.8(2)
O17A C15A C14A 115.5(2)
C16A C15A C14A 119.7(2)
C15A C16A C11A 120.4(2)
C15A C16A H16A 119.8
C11A C16A H16A 119.8
C15A O17A C17A 117.79(18)
O17A C17A H17D 109.5
O17A C17A H17E 109.5
H17D C17A H17E 109.5
O17A C17A H17F 109.5
H17D C17A H17F 109.5
H17E C17A H17F 109.5
C22A C21A C26A 116.33(19)
C22A C21A C2A 124.8(2)
C26A C21A C2A 118.8(2)
C23A C22A C21A 122.8(2)
C23A C22A N22A 115.6(2)
C21A C22A N22A 121.60(19)
C24A C23A C22A 118.9(2)
C24A C23A H23A 120.5
C22A C23A H23A 120.5
C25A C24A C23A 120.1(2)
C25A C24A H24A 120.0
C23A C24A H24A 120.0
C24A C25A C26A 120.1(2)
C24A C25A H25A 120.0
C26A C25A H25A 120.0
C25A C26A C21A 121.7(2)
C25A C26A H26A 119.1
C21A C26A H26A 119.1
O21A N22A O22A 123.4(2)
O21A N22A C22A 118.6(2)
O22A N22A C22A 117.9(2)

loop_
_geom_bond_atom_site_label_1
_geom_bond_atom_site_label_2
_geom_bond_distance
Br1 C12 1.905(2)
C1 O1 1.225(3)
C1 N1 1.345(3)
C1 C11 1.519(3)
N1 N2 1.387(2)
N1 H1 0.86(3)
N2 C2 1.276(3)
C2 C21 1.482(3)
C2 H2 0.9500
C11 C16 1.387(3)
C11 C12 1.395(3)
C12 C13 1.389(3)
C13 C14 1.381(4)
C13 H13 0.9500
C14 C15 1.398(3)
C14 H14 0.9500
C15 O17 1.365(3)
C15 C16 1.405(3)
C16 H16 0.9500
O17 C17 1.440(3)
C17 H17A 0.9800
C17 H17B 0.9800
C17 H17C 0.9800
C21 C26 1.402(3)
C21 C22 1.402(3)
C22 C23 1.394(3)
C22 N22 1.478(3)
C23 C24 1.388(3)
C23 H23 0.9500
C24 C25 1.386(4)
C24 H24 0.9500
C25 C26 1.396(3)
C25 H25 0.9500
C26 H26 0.9500
N22 O21 1.228(3)
N22 O22 1.230(3)
Br1A C12A 1.904(2)
C1A O1A 1.226(3)
C1A N1A 1.353(3)
C1A C11A 1.513(3)
N1A N2A 1.388(2)
N1A H1A 0.89(3)
N2A C2A 1.279(3)
C2A C21A 1.486(3)
C2A H2A 0.9500
C11A C12A 1.389(3)
C11A C16A 1.399(3)
C12A C13A 1.403(3)
C13A C14A 1.373(4)
C13A H13A 0.9500
C14A C15A 1.401(4)
C14A H14A 0.9500
C15A O17A 1.370(3)
C15A C16A 1.395(3)
C16A H16A 0.9500
O17A C17A 1.423(3)
C17A H17D 0.9800
C17A H17E 0.9800
C17A H17F 0.9800
C21A C22A 1.398(3)
C21A C26A 1.403(3)
C22A C23A 1.396(3)
C22A N22A 1.474(3)
C23A C24A 1.389(3)
C23A H23A 0.9500
C24A C25A 1.384(3)
C24A H24A 0.9500
C25A C26A 1.395(3)
C25A H25A 0.9500
C26A H26A 0.9500
N22A O21A 1.220(3)
N22A O22A 1.229(3)

loop_
_geom_hbond_atom_site_label_D
_geom_hbond_atom_site_label_H
_geom_hbond_atom_site_label_A
_geom_hbond_site_symmetry_A
_geom_hbond_distance_DH
_geom_hbond_distance_HA
_geom_hbond_distance_DA
_geom_hbond_angle_DHA
N1 H1 O1A 1_455 0.86(3) 2.09(3) 2.863(2) 149(3)
N1A H1A O1 . 0.89(3) 2.00(3) 2.872(3) 165(3)

loop_
_geom_torsion_atom_site_label_1
_geom_torsion_atom_site_label_2
_geom_torsion_atom_site_label_3
_geom_torsion_atom_site_label_4
_geom_torsion
O1 C1 N1 N2 5.9(4)
C11 C1 N1 N2 -172.86(19)
C1 N1 N2 C2 -179.1(2)
N1 N2 C2 C21 -178.92(19)
O1 C1 C11 C16 -107.3(3)
N1 C1 C11 C16 71.5(3)
O1 C1 C11 C12 74.2(3)
N1 C1 C11 C12 -106.9(2)
C16 C11 C12 C13 2.1(3)
C1 C11 C12 C13 -179.4(2)
C16 C11 C12 Br1 -173.15(17)
C1 C11 C12 Br1 5.3(3)
C11 C12 C13 C14 -2.4(4)
Br1 C12 C13 C14 172.88(18)
C12 C13 C14 C15 0.3(4)
C13 C14 C15 O17 -178.0(2)
C13 C14 C15 C16 1.9(4)
C12 C11 C16 C15 0.1(3)
C1 C11 C16 C15 -178.3(2)
O17 C15 C16 C11 177.8(2)
C14 C15 C16 C11 -2.1(3)
C14 C15 O17 C17 15.5(4)
C16 C15 O17 C17 -164.4(2)
N2 C2 C21 C26 -24.0(3)
N2 C2 C21 C22 159.2(2)
C26 C21 C22 C23 -0.2(3)
C2 C21 C22 C23 176.7(2)
C26 C21 C22 N22 179.8(2)
C2 C21 C22 N22 -3.2(3)
C21 C22 C23 C24 -0.2(4)
N22 C22 C23 C24 179.7(2)
C22 C23 C24 C25 -0.1(4)
C23 C24 C25 C26 0.7(4)
C24 C25 C26 C21 -1.2(4)
C22 C21 C26 C25 0.9(3)
C2 C21 C26 C25 -176.1(2)
C23 C22 N22 O21 -27.5(3)
C21 C22 N22 O21 152.4(2)
C23 C22 N22 O22 152.5(2)
C21 C22 N22 O22 -27.6(3)
O1A C1A N1A N2A -5.4(3)
C11A C1A N1A N2A 174.89(19)
C1A N1A N2A C2A 177.2(2)
N1A N2A C2A C21A 179.8(2)
O1A C1A C11A C12A 104.5(3)
N1A C1A C11A C12A -75.8(3)
O1A C1A C11A C16A -68.7(3)
N1A C1A C11A C16A 111.0(2)
C16A C11A C12A C13A -0.2(3)
C1A C11A C12A C13A -173.3(2)
C16A C11A C12A Br1A 176.51(17)
C1A C11A C12A Br1A 3.4(3)
C11A C12A C13A C14A 0.0(4)
Br1A C12A C13A C14A -176.78(19)
C12A C13A C14A C15A -0.3(4)
C13A C14A C15A O17A -179.7(2)
C13A C14A C15A C16A 0.8(4)
O17A C15A C16A C11A 179.5(2)
C14A C15A C16A C11A -1.0(4)
C12A C11A C16A C15A 0.7(3)
C1A C11A C16A C15A 174.1(2)
C16A C15A O17A C17A 1.6(4)
C14A C15A O17A C17A -177.9(2)
N2A C2A C21A C22A -169.3(2)
N2A C2A C21A C26A 13.2(3)
C26A C21A C22A C23A 0.6(3)
C2A C21A C22A C23A -176.9(2)
C26A C21A C22A N22A -177.7(2)
C2A C21A C22A N22A 4.7(4)
C21A C22A C23A C24A -1.8(4)
N22A C22A C23A C24A 176.6(2)
C22A C23A C24A C25A 1.1(4)
C23A C24A C25A C26A 0.7(4)
C24A C25A C26A C21A -1.9(4)
C22A C21A C26A C25A 1.3(3)
C2A C21A C26A C25A 179.0(2)
C23A C22A N22A O21A 27.1(3)
C21A C22A N22A O21A -154.4(2)
C23A C22A N22A O22A -150.8(2)
C21A C22A N22A O22A 27.7(3)
